data_4129776
loop_
_publ_author_name
'Wallen, Christian M.'
'Bacsa, John'
'Scarborough, Christopher C.'

_publ_section_title
;
 Hydrogen Peroxide Complex of Zinc.
;
_journal_issue 46
_journal_name_full 'Journal of the American Chemical Society'
_journal_page_first 14606
_journal_page_last 14609
_journal_paper_doi 10.1021/jacs.5b10450
_journal_volume 137
_journal_year 2015
_chemical_formula_moiety 'C16 H36 N, C27 H37 N6 O6 S3 Zn'
_chemical_formula_sum 'C43 H73 N7 O6 S3 Zn'
_chemical_formula_weight 945.63
_space_group_crystal_system triclinic
_space_group_IT_number 2
_space_group_name_Hall '-P 1'
_space_group_name_H-M_alt 'P -1'
_atom_sites_solution_hydrogens mixed
_audit_creation_date 2015-10-02
_audit_creation_method
;
Olex2 1.2-dev
(compiled 2015.09.30 svn.r3233 for OlexSys, GUI svn.r5103)
;
_cell_angle_alpha 97.526(3)
_cell_angle_beta 96.225(3)
_cell_angle_gamma 109.087(3)
_cell_formula_units_Z 2
_cell_length_a 9.117(2)
_cell_length_b 13.492(3)
_cell_length_c 20.272(4)
_cell_measurement_reflns_used 9800
_cell_measurement_temperature 100(2)
_cell_measurement_theta_max 27.997
_cell_measurement_theta_min 2.381
_cell_volume 2305.5(9)
_computing_cell_refinement 'SAINT v8.34A (Bruker, 2013)'
_computing_data_collection 'APEX2 v2014.11 (Bruker, 2014)'
_computing_data_reduction 'SAINT v8.34A (Bruker, 2013)'
_computing_molecular_graphics 'Olex2 (Dolomanov et al., 2009)'
_computing_publication_material 'Olex2 (Dolomanov et al., 2009)'
_computing_structure_refinement 'SHELXL-2014/7 (Sheldrick, 2014)'
_computing_structure_solution 'SHELXT-2014/4 (Sheldrick, 2015)'
_diffrn_ambient_temperature 100(2)
_diffrn_detector_area_resol_mean 512
_diffrn_measured_fraction_theta_full 0.998
_diffrn_measured_fraction_theta_max 0.998
_diffrn_measurement_device_type 'Bruker APEX-II CCD'
_diffrn_measurement_method '\f and \w scans'
_diffrn_radiation_monochromator graphite
_diffrn_radiation_type MoK\a
_diffrn_radiation_wavelength 0.71073
_diffrn_reflns_av_R_equivalents 0.0497
_diffrn_reflns_av_unetI/netI 0.0547
_diffrn_reflns_Laue_measured_fraction_full 0.998
_diffrn_reflns_Laue_measured_fraction_max 0.998
_diffrn_reflns_limit_h_max 11
_diffrn_reflns_limit_h_min -11
_diffrn_reflns_limit_k_max 17
_diffrn_reflns_limit_k_min -17
_diffrn_reflns_limit_l_max 26
_diffrn_reflns_limit_l_min -26
_diffrn_reflns_number 33079
_diffrn_reflns_point_group_measured_fraction_full 0.998
_diffrn_reflns_point_group_measured_fraction_max 0.998
_diffrn_reflns_theta_full 26.000
_diffrn_reflns_theta_max 27.484
_diffrn_reflns_theta_min 1.760
_diffrn_source 'fine-focus sealed tube'
_diffrn_source_current 35
_diffrn_source_voltage 45
_diffrn_standards_number 0
_exptl_absorpt_coefficient_mu 0.722
_exptl_absorpt_correction_T_max 0.7456
_exptl_absorpt_correction_T_min 0.6393
_exptl_absorpt_correction_type multi-scan
_exptl_absorpt_process_details
;
SADABS-2014/5 (Bruker,2014/5) was used for absorption correction.
wR2(int) was 0.1552 before and 0.0585 after correction.
The Ratio of minimum to maximum transmission is 0.8574.
The \l/2 correction factor is 0.00150.
;
_exptl_crystal_colour colourless
_exptl_crystal_colour_primary colourless
_exptl_crystal_density_diffrn 1.362
_exptl_crystal_description needle
_exptl_crystal_F_000 1012
_exptl_crystal_recrystallization_method
'The material was recrystallised from a mixture of DCM and ethanol by vapor diffusion'
_exptl_crystal_size_max 0.559
_exptl_crystal_size_mid 0.205
_exptl_crystal_size_min 0.155
_refine_diff_density_max 1.452
_refine_diff_density_min -1.004
_refine_diff_density_rms 0.114
_refine_ls_extinction_method none
_refine_ls_goodness_of_fit_ref 1.042
_refine_ls_hydrogen_treatment mixed
_refine_ls_matrix_type full
_refine_ls_number_parameters 636
_refine_ls_number_reflns 10558
_refine_ls_number_restraints 319
_refine_ls_restrained_S_all 9.858
_refine_ls_R_factor_all 0.0954
_refine_ls_R_factor_gt 0.0713
_refine_ls_shift/su_max 0.000
_refine_ls_shift/su_mean 0.000
_refine_ls_structure_factor_coef Fsqd
_refine_ls_weighting_details 'w=1/[\s^2^(Fo^2^)+(0.0699P)^2^+9.1452P] where P=(Fo^2^+2Fc^2^)/3'
_refine_ls_weighting_scheme calc
_refine_ls_wR_factor_gt 0.1624
_refine_ls_wR_factor_ref 0.1793
_reflns_Friedel_coverage 0.000
_reflns_number_gt 8173
_reflns_number_total 10558
_reflns_threshold_expression 'I > 2\s(I)'
_cod_data_source_file ja5b10450_si_002.cif
_cod_data_source_block cmw04-088buzntsn2h4
_cod_database_code 4129776
_shelx_space_group_comment
;
The symmetry employed for this shelxl refinement is uniquely defined
by the following loop, which should always be used as a source of
symmetry information in preference to the above space-group names.
They are only intended as comments.
;
_shelx_estimated_absorpt_t_max 0.896
_shelx_estimated_absorpt_t_min 0.688
_olex2_refinement_description
;
1. Fixed Uiso
 At 1.2 times of:
  All C(H) groups, All C(H,H) groups
 At 1.5 times of:
  All C(H,H,H) groups
2. Restrained distances
 C42B-C41B
 1.52 with sigma of 0.005
 C33A-C32A
 1.52 with sigma of 0.005
 N5-H5 = N5-H5A
 0.975 with sigma of 0.005
 H6A-N6 = N6-H6D
 0.975 with sigma of 0.005
 H5-H5A
 1.55 with sigma of 0.04
 H6A-H6D
 1.553 with sigma of 0.04
 C40A-C32A \\sim C36A-C32A \\sim C32A-C28A \\sim C40A-C36A \\sim C40A-C28A
 with sigma of 0.005
 N7B-C40B \\sim N7B-C32B \\sim N7B-C28B \\sim N7B-C36B
 with sigma of 0.005
 C35A-C34A \\sim C43A-C42A \\sim C39A-C38A \\sim C31A-C30A
 with sigma of 0.005
3. Uiso/Uaniso restraints and constraints
Uanis(C40A) \\sim Ueq: with sigma of 0.004 and sigma for terminal atoms of 0.008
Uanis(C42A) \\sim Ueq: with sigma of 0.002 and sigma for terminal atoms of 0.004
Uanis(C41A) \\sim Ueq: with sigma of 0.002 and sigma for terminal atoms of 0.004
Uanis(C33A) \\sim Ueq: with sigma of 0.004 and sigma for terminal atoms of 0.008
Uanis(C32A) \\sim Ueq: with sigma of 0.005 and sigma for terminal atoms of 0.01
Uanis(C36A) \\sim Ueq: with sigma of 0.005 and sigma for terminal atoms of 0.01
Uanis(C31A) \\sim Ueq: with sigma of 0.005 and sigma for terminal atoms of 0.01
Uanis(C21) \\sim Ueq: with sigma of 0.005 and sigma for terminal atoms of 0.01
Uanis(N7A) = Uanis(N7B)
Uanis(C36A) = Uanis(C36B)
Uanis(C31A) = Uanis(C31B)
Uanis(C29A) = Uanis(C29B)
Uanis(C40A) = Uanis(C40B)
Uanis(C35A) = Uanis(C35B)
Uanis(C37B) = Uanis(C37A)
Uanis(C43A) = Uanis(C43B)
Uanis(C33B) = Uanis(C33A)
Uanis(C32B) = Uanis(C32A)
Uanis(C28A) = Uanis(C28B)
Uanis(C41A) = Uanis(C41B)
Uanis(C30A) = Uanis(C30B)
Uiso(H6D) = Uiso(H6A)
Uiso(H6A) = Uiso(H6D)
4. Rigid body (RIGU) restrains
 N7B, N7A, C28A, C32A, C36A, C40A, C29A, C33A, C28B, C37A, C41A, C36B, C37B,
 C30A, C34A, C29B, C32B, C40B, C38A, C42A, C38B, C31A, C35A, C30B, C33B, C41B,
 C39A, C43A, C39B, C31B, C34B, C42B, C35B, C43B
 with sigma for 1-2 distances of 0.001 and sigma for 1-3 distances of 0.001
 N5, N6
 with sigma for 1-2 distances of 0.002 and sigma for 1-3 distances of 0.002
5. Same fragment restrains
{N7B, C28B, C29B, C30B, C31B, C32B, C33B, C34B, C35B, C36B, C37B, C38B, C39B,
C40B, C41B, C42B, C43B} sigma for 1-2: 0.002, 1-3: 0.002
as
{N7A, C28A, C29A, C30A, C31A, C32A, C33A, C34A, C35A, C36A, C37A, C38A, C39A,
C40A, C41A, C42A, C43A}
6. Others
 Sof(N7B)=Sof(C28B)=Sof(H28C)=Sof(H28D)=Sof(C29B)=Sof(H29C)=Sof(H29D)=
 Sof(C30B)=Sof(H30C)=Sof(H30D)=Sof(C31B)=Sof(H31D)=Sof(H31E)=Sof(H31F)=
 Sof(C32B)=Sof(H32C)=Sof(H32D)=Sof(C33B)=Sof(H33C)=Sof(H33D)=Sof(C34B)=
 Sof(H34C)=Sof(H34D)=Sof(C35B)=Sof(H35D)=Sof(H35E)=Sof(H35F)=Sof(C36B)=
 Sof(H36C)=Sof(H36D)=Sof(C37B)=Sof(H37C)=Sof(H37D)=Sof(C38B)=Sof(H38C)=
 Sof(H38D)=Sof(C39B)=Sof(H39D)=Sof(H39E)=Sof(H39F)=Sof(C40B)=Sof(H40C)=
 Sof(H40D)=Sof(C41B)=Sof(H41C)=Sof(H41D)=Sof(C42B)=Sof(H42C)=Sof(H42D)=
 Sof(C43B)=Sof(H43D)=Sof(H43E)=Sof(H43F)=1-FVAR(1)
 Sof(N7A)=Sof(C28A)=Sof(H28A)=Sof(H28B)=Sof(C29A)=Sof(H29A)=Sof(H29B)=
 Sof(C30A)=Sof(H30A)=Sof(H30B)=Sof(C31A)=Sof(H31A)=Sof(H31B)=Sof(H31C)=
 Sof(C32A)=Sof(H32A)=Sof(H32B)=Sof(C33A)=Sof(H33A)=Sof(H33B)=Sof(C34A)=
 Sof(H34A)=Sof(H34B)=Sof(C35A)=Sof(H35A)=Sof(H35B)=Sof(H35C)=Sof(C36A)=
 Sof(H36A)=Sof(H36B)=Sof(C37A)=Sof(H37A)=Sof(H37B)=Sof(C38A)=Sof(H38A)=
 Sof(H38B)=Sof(C39A)=Sof(H39A)=Sof(H39B)=Sof(H39C)=Sof(C40A)=Sof(H40A)=
 Sof(H40B)=Sof(C41A)=Sof(H41A)=Sof(H41B)=Sof(C42A)=Sof(H42A)=Sof(H42B)=
 Sof(C43A)=Sof(H43A)=Sof(H43B)=Sof(H43C)=FVAR(1)
7.a Everything fixed:
 H6A, H6B
7.b Secondary CH2 refined with riding coordinates:
 C28A(H28A,H28B), C29A(H29A,H29B), C30A(H30A,H30B), C32A(H32A,H32B), C33A(H33A,
 H33B), C34A(H34A,H34B), C36A(H36A,H36B), C37A(H37A,H37B), C38A(H38A,H38B),
 C40A(H40A,H40B), C41A(H41A,H41B), C42A(H42A,H42B), C28B(H28C,H28D), C29B(H29C,
 H29D), C30B(H30C,H30D), C32B(H32C,H32D), C33B(H33C,H33D), C34B(H34C,H34D),
 C36B(H36C,H36D), C37B(H37C,H37D), C38B(H38C,H38D), C40B(H40C,H40D), C41B(H41C,
 H41D), C42B(H42C,H42D), C1(H1A,H1B), C2(H2A,H2B), C3(H3A,H3B), C4(H4A,H4B),
 C5(H5B,H5C), C6(H6C,H6D)
7.c Aromatic/amide H refined with riding coordinates:
 C8(H8), C9(H9), C11(H11), C12(H12), C15(H15), C16(H16), C18(H18), C19(H19),
 C22(H22), C23(H23), C25(H25), C26(H26)
7.d Idealised Me refined as rotating group:
 C31A(H31A,H31B,H31C), C35A(H35A,H35B,H35C), C39A(H39A,H39B,H39C), C43A(H43A,
 H43B,H43C), C31B(H31D,H31E,H31F), C35B(H35D,H35E,H35F), C39B(H39D,H39E,H39F),
 C43B(H43D,H43E,H43F), C13(H13A,H13B,H13C), C20(H20A,H20B,H20C), C27(H27A,H27B,
 H27C)
;
_shelx_shelxl_version_number 2014/7
_olex2_diffrn_ambient_temperature_device 'Oxford Cryosystems'
_olex2_exptl_crystal_mounting_method 'The crystal was mounted on a loop with paratone oil'
_olex2_submission_original_sample_id CMW04-088BuZnTsN2H4
_olex2_submission_special_instructions 'No special instructions were received'

loop_
_space_group_symop_operation_xyz
'x, y, z'
'-x, -y, -z'

loop_
_atom_site_label
_atom_site_type_symbol
_atom_site_fract_x
_atom_site_fract_y
_atom_site_fract_z
_atom_site_U_iso_or_equiv
_atom_site_adp_type
_atom_site_occupancy
_atom_site_site_symmetry_order
_atom_site_calc_flag
_atom_site_refinement_flags_posn
_atom_site_refinement_flags_adp
_atom_site_refinement_flags_occupancy
_atom_site_disorder_assembly
_atom_site_disorder_group
N7A N 0.0890(11) -0.2351(7) 0.3930(4) 0.0361(7) Uani 0.270(6) 1 d D U P A 1
C28A C 0.0172(13) -0.1498(9) 0.3891(7) 0.0388(9) Uani 0.270(6) 1 d D U P A 1
H28A H -0.0702 -0.1750 0.3505 0.047 Uiso 0.270(6) 1 calc R . P A 1
H28B H -0.0286 -0.1404 0.4306 0.047 Uiso 0.270(6) 1 calc R . P A 1
C29A C 0.127(2) -0.0441(12) 0.381(2) 0.0363(18) Uani 0.270(6) 1 d D U P A 1
H29A H 0.1672 -0.0503 0.3383 0.044 Uiso 0.270(6) 1 calc R . P A 1
H29B H 0.2171 -0.0182 0.4187 0.044 Uiso 0.270(6) 1 calc R . P A 1
C30A C 0.033(3) 0.0373(15) 0.383(3) 0.0357(11) Uani 0.270(6) 1 d D U P A 1
H30A H -0.0608 0.0091 0.3472 0.043 Uiso 0.270(6) 1 calc R . P A 1
H30B H -0.0012 0.0470 0.4269 0.043 Uiso 0.270(6) 1 calc R . P A 1
C31A C 0.141(3) 0.1419(14) 0.370(3) 0.0319(15) Uani 0.270(6) 1 d D U P A 1
H31A H 0.1514 0.1363 0.3226 0.048 Uiso 0.270(6) 1 calc GR . P A 1
H31B H 0.2444 0.1600 0.3978 0.048 Uiso 0.270(6) 1 calc GR . P A 1
H31C H 0.0967 0.1976 0.3829 0.048 Uiso 0.270(6) 1 calc GR . P A 1
C32A C 0.2275(15) -0.1979(9) 0.4500(5) 0.0439(11) Uani 0.270(6) 1 d D U P A 1
H32A H 0.3098 -0.1366 0.4388 0.053 Uiso 0.270(6) 1 calc R . P A 1
H32B H 0.1925 -0.1713 0.4911 0.053 Uiso 0.270(6) 1 calc R . P A 1
C33A C 0.3030(17) -0.2780(12) 0.4671(11) 0.0613(16) Uani 0.270(6) 1 d D U P A 1
H33A H 0.2919 -0.3301 0.4260 0.074 Uiso 0.270(6) 1 calc R . P A 1
H33B H 0.2489 -0.3174 0.5006 0.074 Uiso 0.270(6) 1 calc R . P A 1
C34A C 0.4784(15) -0.2209(19) 0.4961(8) 0.057(3) Uani 0.270(6) 1 d D U P A 1
H34A H 0.4901 -0.1523 0.5244 0.068 Uiso 0.270(6) 1 calc R . P A 1
H34B H 0.5113 -0.2647 0.5261 0.068 Uiso 0.270(6) 1 calc R . P A 1
C35A C 0.589(2) -0.199(2) 0.4458(11) 0.0509(19) Uani 0.270(6) 1 d D U P A 1
H35A H 0.5356 -0.2407 0.4014 0.076 Uiso 0.270(6) 1 calc GR . P A 1
H35B H 0.6811 -0.2179 0.4601 0.076 Uiso 0.270(6) 1 calc GR . P A 1
H35C H 0.6238 -0.1226 0.4431 0.076 Uiso 0.270(6) 1 calc GR . P A 1
C36A C 0.1448(12) -0.2642(12) 0.3276(5) 0.0409(11) Uani 0.270(6) 1 d D U P A 1
H36A H 0.2448 -0.2072 0.3257 0.049 Uiso 0.270(6) 1 calc R . P A 1
H36B H 0.1683 -0.3305 0.3293 0.049 Uiso 0.270(6) 1 calc R . P A 1
C37A C 0.039(2) -0.2798(18) 0.2653(5) 0.0468(13) Uani 0.270(6) 1 d D U P A 1
H37A H 0.0497 -0.2094 0.2530 0.056 Uiso 0.270(6) 1 calc R . P A 1
H37B H -0.0709 -0.3124 0.2732 0.056 Uiso 0.270(6) 1 calc R . P A 1
C38A C 0.066(2) -0.3495(14) 0.2066(6) 0.045(4) Uani 0.270(6) 1 d D U P A 1
H38A H 0.1804 -0.3266 0.2053 0.054 Uiso 0.270(6) 1 calc R . P A 1
H38B H 0.0318 -0.4239 0.2146 0.054 Uiso 0.270(6) 1 calc R . P A 1
C39A C -0.018(3) -0.347(2) 0.1393(6) 0.060(6) Uani 0.270(6) 1 d D U P A 1
H39A H 0.0187 -0.3849 0.1035 0.090 Uiso 0.270(6) 1 calc GR . P A 1
H39B H 0.0051 -0.2729 0.1332 0.090 Uiso 0.270(6) 1 calc GR . P A 1
H39C H -0.1311 -0.3817 0.1371 0.090 Uiso 0.270(6) 1 calc GR . P A 1
C40A C -0.0342(16) -0.3356(7) 0.4062(6) 0.0441(10) Uani 0.270(6) 1 d D U P A 1
H40A H -0.1184 -0.3625 0.3664 0.053 Uiso 0.270(6) 1 calc R . P A 1
H40B H 0.0161 -0.3901 0.4087 0.053 Uiso 0.270(6) 1 calc R . P A 1
C41A C -0.110(2) -0.3289(10) 0.4664(7) 0.0499(14) Uani 0.270(6) 1 d D U P A 1
H41A H -0.1420 -0.2653 0.4696 0.060 Uiso 0.270(6) 1 calc R . P A 1
H41B H -0.0314 -0.3185 0.5069 0.060 Uiso 0.270(6) 1 calc R . P A 1
C42A C -0.2527(15) -0.4259(13) 0.4673(9) 0.051(2) Uani 0.270(6) 1 d D U P A 1
H42A H -0.3330 -0.3998 0.4849 0.061 Uiso 0.270(6) 1 calc R . P A 1
H42B H -0.2958 -0.4611 0.4198 0.061 Uiso 0.270(6) 1 calc R . P A 1
C43A C -0.237(2) -0.5099(12) 0.5060(10) 0.0493(15) Uani 0.270(6) 1 d D U P A 1
H43A H -0.2297 -0.5699 0.4750 0.074 Uiso 0.270(6) 1 calc GR . P A 1
H43B H -0.3283 -0.5349 0.5285 0.074 Uiso 0.270(6) 1 calc GR . P A 1
H43C H -0.1410 -0.4801 0.5398 0.074 Uiso 0.270(6) 1 calc GR . P A 1
N7B N 0.0881(5) -0.2318(3) 0.3836(2) 0.0361(7) Uani 0.730(6) 1 d D U P A 2
C28B C 0.0196(7) -0.1445(4) 0.3940(3) 0.0388(9) Uani 0.730(6) 1 d D U P A 2
H28C H -0.0902 -0.1720 0.3701 0.047 Uiso 0.730(6) 1 calc R . P A 2
H28D H 0.0161 -0.1272 0.4427 0.047 Uiso 0.730(6) 1 calc R . P A 2
C29B C 0.1057(9) -0.0444(6) 0.3708(6) 0.0363(18) Uani 0.730(6) 1 d D U P A 2
H29C H 0.1066 -0.0592 0.3217 0.044 Uiso 0.730(6) 1 calc R . P A 2
H29D H 0.2159 -0.0151 0.3943 0.044 Uiso 0.730(6) 1 calc R . P A 2
C30B C 0.0194(13) 0.0391(7) 0.3868(10) 0.0357(11) Uani 0.730(6) 1 d D U P A 2
H30C H -0.0882 0.0121 0.3606 0.043 Uiso 0.730(6) 1 calc R . P A 2
H30D H 0.0114 0.0498 0.4354 0.043 Uiso 0.730(6) 1 calc R . P A 2
C31B C 0.1132(11) 0.1427(6) 0.3681(10) 0.0319(15) Uani 0.730(6) 1 d D U P A 2
H31D H 0.1358 0.1295 0.3223 0.048 Uiso 0.730(6) 1 calc GR . P A 2
H31E H 0.2121 0.1753 0.3998 0.048 Uiso 0.730(6) 1 calc GR . P A 2
H31F H 0.0527 0.1909 0.3701 0.048 Uiso 0.730(6) 1 calc GR . P A 2
C32B C 0.2418(7) -0.2021(4) 0.4314(3) 0.0439(11) Uani 0.730(6) 1 d D U P A 2
H32C H 0.3169 -0.1375 0.4199 0.053 Uiso 0.730(6) 1 calc R . P A 2
H32D H 0.2224 -0.1823 0.4776 0.053 Uiso 0.730(6) 1 calc R . P A 2
C33B C 0.3213(9) -0.2844(6) 0.4331(5) 0.0613(16) Uani 0.730(6) 1 d D U P A 2
H33C H 0.3409 -0.3064 0.3873 0.074 Uiso 0.730(6) 1 calc R . P A 2
H33D H 0.2515 -0.3481 0.4476 0.074 Uiso 0.730(6) 1 calc R . P A 2
C34B C 0.4782(8) -0.2382(8) 0.4821(5) 0.060(2) Uani 0.730(6) 1 d D U P A 2
H34C H 0.4579 -0.2074 0.5258 0.072 Uiso 0.730(6) 1 calc R . P A 2
H34D H 0.5150 -0.2977 0.4900 0.072 Uiso 0.730(6) 1 calc R . P A 2
C35B C 0.6091(9) -0.1542(7) 0.4604(4) 0.0509(19) Uani 0.730(6) 1 d D U P A 2
H35D H 0.6210 -0.1795 0.4144 0.076 Uiso 0.730(6) 1 calc GR . P A 2
H35E H 0.7074 -0.1397 0.4910 0.076 Uiso 0.730(6) 1 calc GR . P A 2
H35F H 0.5841 -0.0887 0.4616 0.076 Uiso 0.730(6) 1 calc GR . P A 2
C36B C 0.1183(7) -0.2525(5) 0.3116(2) 0.0409(11) Uani 0.730(6) 1 d D U P A 2
H36C H 0.2046 -0.1894 0.3047 0.049 Uiso 0.730(6) 1 calc R . P A 2
H36D H 0.1562 -0.3135 0.3069 0.049 Uiso 0.730(6) 1 calc R . P A 2
C37B C -0.0135(10) -0.2748(7) 0.2581(3) 0.0468(13) Uani 0.730(6) 1 d D U P A 2
H37C H -0.0545 -0.2152 0.2632 0.056 Uiso 0.730(6) 1 calc R . P A 2
H37D H -0.0985 -0.3399 0.2632 0.056 Uiso 0.730(6) 1 calc R . P A 2
C38B C 0.0262(9) -0.2901(5) 0.1878(3) 0.0425(15) Uani 0.730(6) 1 d D U P A 2
H38C H -0.0633 -0.2911 0.1550 0.051 Uiso 0.730(6) 1 calc R . P A 2
H38D H 0.1185 -0.2282 0.1843 0.051 Uiso 0.730(6) 1 calc R . P A 2
C39B C 0.0617(11) -0.3901(6) 0.1686(4) 0.0515(19) Uani 0.730(6) 1 d D U P A 2
H39D H 0.0662 -0.4014 0.1202 0.077 Uiso 0.730(6) 1 calc GR . P A 2
H39E H -0.0212 -0.4509 0.1789 0.077 Uiso 0.730(6) 1 calc GR . P A 2
H39F H 0.1631 -0.3834 0.1941 0.077 Uiso 0.730(6) 1 calc GR . P A 2
C40B C -0.0276(7) -0.3350(4) 0.3972(3) 0.0441(10) Uani 0.730(6) 1 d D U P A 2
H40C H -0.1275 -0.3514 0.3663 0.053 Uiso 0.730(6) 1 calc R . P A 2
H40D H 0.0141 -0.3927 0.3844 0.053 Uiso 0.730(6) 1 calc R . P A 2
C41B C -0.0657(9) -0.3408(5) 0.4656(4) 0.0499(14) Uani 0.730(6) 1 d D U P A 2
H41C H -0.0913 -0.2770 0.4822 0.060 Uiso 0.730(6) 1 calc R . P A 2
H41D H 0.0288 -0.3386 0.4958 0.060 Uiso 0.730(6) 1 calc R . P A 2
C42B C -0.2018(9) -0.4396(5) 0.4706(4) 0.0475(17) Uani 0.730(6) 1 d D U P A 2
H42C H -0.2841 -0.4524 0.4311 0.057 Uiso 0.730(6) 1 calc R . P A 2
H42D H -0.1637 -0.5006 0.4655 0.057 Uiso 0.730(6) 1 calc R . P A 2
C43B C -0.2798(9) -0.4434(6) 0.5318(4) 0.0493(15) Uani 0.730(6) 1 d D U P A 2
H43D H -0.3695 -0.5101 0.5254 0.074 Uiso 0.730(6) 1 calc GR . P A 2
H43E H -0.3168 -0.3828 0.5390 0.074 Uiso 0.730(6) 1 calc GR . P A 2
H43F H -0.2044 -0.4396 0.5712 0.074 Uiso 0.730(6) 1 calc GR . P A 2
Zn1 Zn 0.63349(5) 0.07280(3) 0.23097(2) 0.01710(12) Uani 1 1 d . . . . .
S1 S 0.80625(12) 0.29937(8) 0.33511(5) 0.0249(2) Uani 1 1 d . . . . .
S2 S 0.58872(12) -0.17815(8) 0.23608(5) 0.0250(2) Uani 1 1 d . . . . .
S3 S 0.29111(10) 0.04670(8) 0.14343(5) 0.0190(2) Uani 1 1 d . . . . .
O1 O 0.7553(4) 0.2403(3) 0.38803(15) 0.0355(7) Uani 1 1 d . . . . .
O2 O 0.9543(4) 0.3879(3) 0.35226(16) 0.0357(8) Uani 1 1 d . . . . .
O4 O 0.6741(4) -0.2410(2) 0.26318(17) 0.0364(8) Uani 1 1 d . . . . .
O5 O 0.2514(3) 0.0591(2) 0.21028(15) 0.0267(6) Uani 1 1 d . . . . .
O6 O 0.1944(3) -0.0507(2) 0.09803(16) 0.0288(7) Uani 1 1 d . . . . .
N1 N 0.7871(3) 0.0895(2) 0.15000(15) 0.0142(6) Uani 1 1 d . . . . .
N2 N 0.8034(4) 0.2192(3) 0.27135(16) 0.0214(7) Uani 1 1 d . . . . .
O3 O 0.4562(4) -0.1728(3) 0.26814(16) 0.0337(7) Uani 1 1 d . . . . .
N3 N 0.6967(4) -0.0616(3) 0.23402(16) 0.0199(7) Uani 1 1 d . . . . .
N4 N 0.4723(4) 0.0667(3) 0.14962(15) 0.0188(7) Uani 1 1 d . . . . .
N5 N 0.4841(4) 0.0470(3) 0.30381(17) 0.0239(7) Uani 1 1 d D U . . .
H5 H 0.426(5) 0.096(3) 0.310(3) 0.052(17) Uiso 1 1 d D . . . .
H5A H 0.405(4) -0.0224(19) 0.284(3) 0.056(17) Uiso 1 1 d D . . . .
N6 N 0.5343(5) 0.0241(3) 0.3669(2) 0.0443(10) Uani 1 1 d D U . . .
C1 C 0.9314(4) 0.1810(3) 0.17775(19) 0.0182(7) Uani 1 1 d . . . . .
H1A H 0.9828 0.2099 0.1404 0.022 Uiso 1 1 calc R . . . .
H1B H 1.0056 0.1575 0.2055 0.022 Uiso 1 1 calc R . . . .
C2 C 0.8931(5) 0.2672(3) 0.22052(19) 0.0207(8) Uani 1 1 d . . . . .
H2A H 0.9913 0.3252 0.2429 0.025 Uiso 1 1 calc R . . . .
H2B H 0.8301 0.2977 0.1919 0.025 Uiso 1 1 calc R . . . .
C3 C 0.8360(4) -0.0537(3) 0.2006(2) 0.0196(8) Uani 1 1 d . . . . .
H3A H 0.8458 -0.1249 0.1905 0.023 Uiso 1 1 calc R . . . .
H3B H 0.9325 -0.0055 0.2310 0.023 Uiso 1 1 calc R . . . .
C4 C 0.8183(4) -0.0111(3) 0.13579(19) 0.0176(7) Uani 1 1 d . . . . .
H4A H 0.9158 0.0014 0.1158 0.021 Uiso 1 1 calc R . . . .
H4B H 0.7304 -0.0641 0.1030 0.021 Uiso 1 1 calc R . . . .
C5 C 0.6989(4) 0.1102(3) 0.09107(18) 0.0179(7) Uani 1 1 d . . . . .
H5B H 0.7351 0.0872 0.0493 0.021 Uiso 1 1 calc R . . . .
H5C H 0.7175 0.1875 0.0955 0.021 Uiso 1 1 calc R . . . .
C6 C 0.5238(4) 0.0488(3) 0.08721(19) 0.0200(8) Uani 1 1 d . . . . .
H6C H 0.4629 0.0710 0.0522 0.024 Uiso 1 1 calc R . . . .
H6D H 0.5034 -0.0283 0.0737 0.024 Uiso 1 1 calc DR . . . .
C7 C 0.6625(5) 0.3597(3) 0.3164(2) 0.0252(9) Uani 1 1 d . . . . .
C8 C 0.5186(6) 0.3264(4) 0.3384(2) 0.0325(10) Uani 1 1 d . . . . .
H8 H 0.4932 0.2685 0.3622 0.039 Uiso 1 1 calc R . . . .
C9 C 0.4122(6) 0.3767(4) 0.3259(3) 0.0365(11) Uani 1 1 d . . . . .
H9 H 0.3139 0.3530 0.3413 0.044 Uiso 1 1 calc R . . . .
C10 C 0.4454(6) 0.4610(3) 0.2914(3) 0.0345(10) Uani 1 1 d . . . . .
C11 C 0.5887(6) 0.4927(3) 0.2681(2) 0.0333(10) Uani 1 1 d . . . . .
H11 H 0.6131 0.5499 0.2437 0.040 Uiso 1 1 calc R . . . .
C12 C 0.6961(5) 0.4422(3) 0.2800(2) 0.0280(9) Uani 1 1 d . . . . .
H12 H 0.7929 0.4641 0.2633 0.034 Uiso 1 1 calc R . . . .
C13 C 0.3292(6) 0.5173(4) 0.2793(3) 0.0454(13) Uani 1 1 d . . . . .
H13A H 0.3861 0.5934 0.2814 0.068 Uiso 1 1 calc GR . . . .
H13B H 0.2611 0.5082 0.3139 0.068 Uiso 1 1 calc GR . . . .
H13C H 0.2648 0.4869 0.2347 0.068 Uiso 1 1 calc GR . . . .
C14 C 0.5096(4) -0.2436(3) 0.1513(2) 0.0225(8) Uani 1 1 d . . . . .
C15 C 0.5707(5) -0.3141(3) 0.1188(2) 0.0278(9) Uani 1 1 d . . . . .
H15 H 0.6502 -0.3332 0.1425 0.033 Uiso 1 1 calc R . . . .
C16 C 0.5146(5) -0.3565(3) 0.0512(2) 0.0291(9) Uani 1 1 d . . . . .
H16 H 0.5575 -0.4044 0.0289 0.035 Uiso 1 1 calc R . . . .
C17 C 0.3980(5) -0.3312(3) 0.0150(2) 0.0263(9) Uani 1 1 d . . . . .
C18 C 0.3368(5) -0.2611(3) 0.0489(2) 0.0247(8) Uani 1 1 d . . . . .
H18 H 0.2555 -0.2434 0.0254 0.030 Uiso 1 1 calc R . . . .
C19 C 0.3921(5) -0.2167(3) 0.1162(2) 0.0258(9) Uani 1 1 d . . . . .
H19 H 0.3502 -0.1680 0.1383 0.031 Uiso 1 1 calc R . . . .
C20 C 0.3392(6) -0.3767(4) -0.0588(2) 0.0333(10) Uani 1 1 d . . . . .
H20A H 0.2262 -0.3896 -0.0686 0.050 Uiso 1 1 calc GR . . . .
H20B H 0.3580 -0.4440 -0.0697 0.050 Uiso 1 1 calc GR . . . .
H20C H 0.3951 -0.3261 -0.0859 0.050 Uiso 1 1 calc GR . . . .
C21 C 0.2566(4) 0.1507(3) 0.10608(19) 0.0188(7) Uani 1 1 d . U . . .
C22 C 0.1642(4) 0.1289(3) 0.0436(2) 0.0226(8) Uani 1 1 d . . . . .
H22 H 0.1256 0.0583 0.0188 0.027 Uiso 1 1 calc R . . . .
C23 C 0.1270(5) 0.2082(4) 0.0167(2) 0.0292(9) Uani 1 1 d . . . . .
H23 H 0.0614 0.1914 -0.0259 0.035 Uiso 1 1 calc R . . . .
C24 C 0.1846(5) 0.3115(4) 0.0514(2) 0.0314(10) Uani 1 1 d . . . . .
C25 C 0.2841(5) 0.3346(3) 0.1131(2) 0.0282(9) Uani 1 1 d . . . . .
H25 H 0.3279 0.4060 0.1366 0.034 Uiso 1 1 calc R . . . .
C26 C 0.3198(4) 0.2549(3) 0.1406(2) 0.0241(8) Uani 1 1 d . . . . .
H26 H 0.3871 0.2715 0.1828 0.029 Uiso 1 1 calc R . . . .
C27 C 0.1393(6) 0.3982(5) 0.0239(3) 0.0499(15) Uani 1 1 d . . . . .
H27A H 0.0314 0.3905 0.0303 0.075 Uiso 1 1 calc GR . . . .
H27B H 0.1461 0.3921 -0.0243 0.075 Uiso 1 1 calc GR . . . .
H27C H 0.2111 0.4680 0.0478 0.075 Uiso 1 1 calc GR . . . .
H6A H 0.5721 -0.0325 0.3618 0.060 Uiso 1 1 d D . . . .
H6B H 0.6172 0.0817 0.3925 0.060 Uiso 1 1 d . . . . .

loop_
_atom_site_aniso_label
_atom_site_aniso_U_11
_atom_site_aniso_U_22
_atom_site_aniso_U_33
_atom_site_aniso_U_23
_atom_site_aniso_U_13
_atom_site_aniso_U_12
N7A 0.0347(13) 0.0374(13) 0.0360(14) 0.0060(10) 0.0069(11) 0.0121(10)
C28A 0.0380(17) 0.0404(13) 0.038(2) 0.0049(12) 0.0064(15) 0.0139(12)
C29A 0.032(2) 0.0403(14) 0.033(5) 0.0047(17) -0.001(3) 0.0114(15)
C30A 0.030(2) 0.0388(15) 0.034(3) 0.0051(14) -0.0017(19) 0.0091(14)
C31A 0.025(4) 0.0374(16) 0.031(3) 0.0035(14) -0.002(4) 0.0100(17)
C32A 0.0407(15) 0.0454(18) 0.0448(19) 0.0090(14) 0.0041(14) 0.0145(13)
C33A 0.057(2) 0.060(2) 0.070(3) 0.0091(19) -0.0033(18) 0.0292(17)
C34A 0.055(2) 0.073(7) 0.045(4) 0.007(4) 0.001(2) 0.029(2)
C35A 0.051(2) 0.065(4) 0.038(4) 0.005(3) -0.006(2) 0.028(2)
C36A 0.044(2) 0.040(2) 0.0389(14) 0.0068(12) 0.0087(13) 0.0149(16)
C37A 0.048(3) 0.054(3) 0.0386(16) 0.0058(14) 0.0070(15) 0.019(2)
C38A 0.039(7) 0.054(8) 0.040(3) 0.003(3) 0.007(3) 0.014(7)
C39A 0.062(12) 0.086(14) 0.040(3) 0.000(3) 0.005(3) 0.043(12)
C40A 0.0446(16) 0.0414(14) 0.0454(16) 0.0082(12) 0.0103(13) 0.0123(12)
C41A 0.052(2) 0.0489(18) 0.0486(16) 0.0114(12) 0.0140(14) 0.0151(13)
C42A 0.051(2) 0.050(2) 0.050(3) 0.0111(18) 0.0109(16) 0.0146(14)
C43A 0.049(3) 0.049(2) 0.048(3) 0.010(2) 0.012(2) 0.014(2)
N7B 0.0347(13) 0.0374(13) 0.0360(14) 0.0060(10) 0.0069(11) 0.0121(10)
C28B 0.0380(17) 0.0404(13) 0.038(2) 0.0049(12) 0.0064(15) 0.0139(12)
C29B 0.032(2) 0.0403(14) 0.033(5) 0.0047(17) -0.001(3) 0.0114(15)
C30B 0.030(2) 0.0388(15) 0.034(3) 0.0051(14) -0.0017(19) 0.0091(14)
C31B 0.025(4) 0.0374(16) 0.031(3) 0.0035(14) -0.002(4) 0.0100(17)
C32B 0.0407(15) 0.0454(18) 0.0448(19) 0.0090(14) 0.0041(14) 0.0145(13)
C33B 0.057(2) 0.060(2) 0.070(3) 0.0091(19) -0.0033(18) 0.0292(17)
C34B 0.052(2) 0.071(4) 0.062(4) 0.015(3) 0.001(2) 0.028(2)
C35B 0.051(2) 0.065(4) 0.038(4) 0.005(3) -0.006(2) 0.028(2)
C36B 0.044(2) 0.040(2) 0.0389(14) 0.0068(12) 0.0087(13) 0.0149(16)
C37B 0.048(3) 0.054(3) 0.0386(16) 0.0058(14) 0.0070(15) 0.019(2)
C38B 0.043(4) 0.049(3) 0.035(2) 0.0064(17) 0.0053(19) 0.016(3)
C39B 0.066(5) 0.060(4) 0.031(3) 0.004(2) -0.003(3) 0.031(4)
C40B 0.0446(16) 0.0414(14) 0.0454(16) 0.0082(12) 0.0103(13) 0.0123(12)
C41B 0.052(2) 0.0489(18) 0.0486(16) 0.0114(12) 0.0140(14) 0.0151(13)
C42B 0.053(3) 0.043(3) 0.052(3) 0.013(2) 0.018(2) 0.019(2)
C43B 0.049(3) 0.049(2) 0.048(3) 0.010(2) 0.012(2) 0.014(2)
Zn1 0.0133(2) 0.0223(2) 0.0152(2) 0.00291(16) 0.00460(16) 0.00510(17)
S1 0.0251(5) 0.0281(5) 0.0187(5) -0.0033(4) 0.0003(4) 0.0093(4)
S2 0.0217(5) 0.0223(5) 0.0294(5) 0.0106(4) 0.0064(4) 0.0024(4)
S3 0.0104(4) 0.0243(5) 0.0228(5) 0.0032(4) 0.0045(3) 0.0064(4)
O1 0.046(2) 0.0453(19) 0.0197(15) 0.0016(13) 0.0046(14) 0.0238(16)
O2 0.0265(16) 0.0359(18) 0.0341(17) -0.0117(14) -0.0036(13) 0.0063(14)
O4 0.0343(18) 0.0271(16) 0.0444(19) 0.0167(14) 0.0001(15) 0.0040(14)
O5 0.0193(14) 0.0414(17) 0.0270(15) 0.0120(13) 0.0122(12) 0.0155(13)
O6 0.0149(14) 0.0238(15) 0.0436(18) -0.0002(13) -0.0013(13) 0.0056(11)
N1 0.0094(14) 0.0171(14) 0.0158(14) 0.0038(11) 0.0029(11) 0.0036(11)
N2 0.0213(17) 0.0213(16) 0.0184(16) -0.0001(13) 0.0034(13) 0.0046(13)
O3 0.0277(16) 0.0349(17) 0.0342(17) 0.0094(14) 0.0150(14) 0.0008(13)
N3 0.0162(16) 0.0217(16) 0.0215(16) 0.0067(13) 0.0061(13) 0.0041(13)
N4 0.0098(14) 0.0314(17) 0.0154(15) 0.0011(13) 0.0028(12) 0.0082(13)
N5 0.0234(17) 0.0306(18) 0.0206(16) 0.0080(13) 0.0099(13) 0.0101(15)
N6 0.054(3) 0.055(3) 0.0296(19) 0.0142(18) 0.0101(18) 0.023(2)
C1 0.0120(17) 0.0197(18) 0.0210(18) 0.0039(14) 0.0046(14) 0.0021(14)
C2 0.0196(19) 0.0202(18) 0.0191(18) 0.0026(14) 0.0037(15) 0.0029(15)
C3 0.0151(18) 0.0209(18) 0.026(2) 0.0068(15) 0.0066(15) 0.0086(15)
C4 0.0125(17) 0.0184(17) 0.0208(18) -0.0005(14) 0.0052(14) 0.0045(14)
C5 0.0195(18) 0.0230(18) 0.0154(17) 0.0043(14) 0.0056(14) 0.0117(15)
C6 0.0109(17) 0.028(2) 0.0198(18) 0.0006(15) 0.0000(14) 0.0073(15)
C7 0.026(2) 0.0206(19) 0.026(2) -0.0046(15) 0.0050(17) 0.0070(16)
C8 0.034(2) 0.026(2) 0.039(3) 0.0075(18) 0.013(2) 0.0088(19)
C9 0.025(2) 0.034(2) 0.051(3) 0.007(2) 0.013(2) 0.0086(19)
C10 0.033(2) 0.023(2) 0.044(3) -0.0020(19) 0.003(2) 0.0090(19)
C11 0.036(3) 0.018(2) 0.042(3) 0.0013(18) 0.005(2) 0.0062(18)
C12 0.025(2) 0.0208(19) 0.032(2) -0.0020(17) 0.0070(18) 0.0020(16)
C13 0.040(3) 0.040(3) 0.061(4) 0.005(2) 0.006(3) 0.021(2)
C14 0.0143(18) 0.0194(18) 0.030(2) 0.0064(16) 0.0044(16) -0.0006(15)
C15 0.018(2) 0.0212(19) 0.042(3) 0.0083(18) 0.0034(18) 0.0043(16)
C16 0.026(2) 0.0197(19) 0.045(3) 0.0080(18) 0.0123(19) 0.0100(17)
C17 0.025(2) 0.0159(18) 0.035(2) 0.0066(16) 0.0093(18) 0.0019(16)
C18 0.0182(19) 0.0187(18) 0.036(2) 0.0055(16) 0.0030(17) 0.0055(15)
C19 0.0171(19) 0.0214(19) 0.040(2) 0.0036(17) 0.0085(17) 0.0074(16)
C20 0.041(3) 0.025(2) 0.035(2) 0.0066(18) 0.011(2) 0.012(2)
C21 0.0088(15) 0.0253(18) 0.0220(18) 0.0033(14) 0.0045(13) 0.0052(14)
C22 0.0138(18) 0.029(2) 0.0197(19) -0.0004(15) 0.0037(15) 0.0018(15)
C23 0.017(2) 0.045(3) 0.026(2) 0.0153(19) 0.0053(16) 0.0066(18)
C24 0.017(2) 0.040(3) 0.042(3) 0.021(2) 0.0112(18) 0.0085(18)
C25 0.018(2) 0.022(2) 0.042(3) 0.0065(18) 0.0067(18) 0.0025(16)
C26 0.0110(17) 0.031(2) 0.025(2) -0.0003(16) -0.0021(15) 0.0049(16)
C27 0.030(3) 0.052(3) 0.077(4) 0.041(3) 0.012(3) 0.014(2)

loop_
_atom_type_symbol
_atom_type_description
_atom_type_scat_dispersion_real
_atom_type_scat_dispersion_imag
_atom_type_scat_source
C C 0.0033 0.0016 'International Tables Vol C Tables 4.2.6.8 and 6.1.1.4'
H H 0.0000 0.0000 'International Tables Vol C Tables 4.2.6.8 and 6.1.1.4'
N N 0.0061 0.0033 'International Tables Vol C Tables 4.2.6.8 and 6.1.1.4'
O O 0.0106 0.0060 'International Tables Vol C Tables 4.2.6.8 and 6.1.1.4'
S S 0.1246 0.1234 'International Tables Vol C Tables 4.2.6.8 and 6.1.1.4'
Zn Zn 0.2839 1.4301 'International Tables Vol C Tables 4.2.6.8 and 6.1.1.4'

loop_
_geom_angle_atom_site_label_1
_geom_angle_atom_site_label_2
_geom_angle_atom_site_label_3
_geom_angle
C28A N7A C32A 110.1(3)
C28A N7A C36A 111.8(4)
C28A N7A C40A 109.3(3)
C32A N7A C36A 108.8(3)
C32A N7A C40A 108.9(3)
C36A N7A C40A 107.9(3)
N7A C28A H28A 108.4
N7A C28A H28B 108.4
H28A C28A H28B 107.5
C29A C28A N7A 115.5(4)
C29A C28A H28A 108.4
C29A C28A H28B 108.4
C28A C29A H29A 110.0
C28A C29A H29B 110.0
C28A C29A C30A 108.5(5)
H29A C29A H29B 108.4
C30A C29A H29A 110.0
C30A C29A H29B 110.0
C29A C30A H30A 110.0
C29A C30A H30B 110.0
H30A C30A H30B 108.4
C31A C30A C29A 108.5(5)
C31A C30A H30A 110.0
C31A C30A H30B 110.0
C30A C31A H31A 109.5
C30A C31A H31B 109.5
C30A C31A H31C 109.5
H31A C31A H31B 109.5
H31A C31A H31C 109.5
H31B C31A H31C 109.5
N7A C32A H32A 107.9
N7A C32A H32B 107.9
H32A C32A H32B 107.2
C33A C32A N7A 117.7(5)
C33A C32A H32A 107.9
C33A C32A H32B 107.9
C32A C33A H33A 109.6
C32A C33A H33B 109.6
C32A C33A C34A 110.2(6)
H33A C33A H33B 108.1
C34A C33A H33A 109.6
C34A C33A H33B 109.6
C33A C34A H34A 108.2
C33A C34A H34B 108.2
H34A C34A H34B 107.3
C35A C34A C33A 116.5(7)
C35A C34A H34A 108.2
C35A C34A H34B 108.2
C34A C35A H35A 109.5
C34A C35A H35B 109.5
C34A C35A H35C 109.5
H35A C35A H35B 109.5
H35A C35A H35C 109.5
H35B C35A H35C 109.5
N7A C36A H36A 108.0
N7A C36A H36B 108.0
H36A C36A H36B 107.3
C37A C36A N7A 117.1(5)
C37A C36A H36A 108.0
C37A C36A H36B 108.0
C36A C37A H37A 108.7
C36A C37A H37B 108.7
C36A C37A C38A 114.1(6)
H37A C37A H37B 107.6
C38A C37A H37A 108.7
C38A C37A H37B 108.7
C37A C38A H38A 108.6
C37A C38A H38B 108.6
H38A C38A H38B 107.6
C39A C38A C37A 114.5(6)
C39A C38A H38A 108.6
C39A C38A H38B 108.6
C38A C39A H39A 109.5
C38A C39A H39B 109.5
C38A C39A H39C 109.5
H39A C39A H39B 109.5
H39A C39A H39C 109.5
H39B C39A H39C 109.5
N7A C40A H40A 107.6
N7A C40A H40B 107.6
H40A C40A H40B 107.0
C41A C40A N7A 119.0(4)
C41A C40A H40A 107.6
C41A C40A H40B 107.6
C40A C41A H41A 108.6
C40A C41A H41B 108.6
C40A C41A C42A 114.5(5)
H41A C41A H41B 107.6
C42A C41A H41A 108.6
C42A C41A H41B 108.6
C41A C42A H42A 107.3
C41A C42A H42B 107.3
H42A C42A H42B 106.9
C43A C42A C41A 119.9(6)
C43A C42A H42A 107.3
C43A C42A H42B 107.3
C42A C43A H43A 109.5
C42A C43A H43B 109.5
C42A C43A H43C 109.5
H43A C43A H43B 109.5
H43A C43A H43C 109.5
H43B C43A H43C 109.5
C28B N7B C32B 110.1(3)
C28B N7B C36B 111.6(4)
C28B N7B C40B 109.4(3)
C32B N7B C36B 108.8(3)
C32B N7B C40B 109.2(3)
C36B N7B C40B 107.7(3)
N7B C28B H28C 108.4
N7B C28B H28D 108.4
H28C C28B H28D 107.5
C29B C28B N7B 115.3(4)
C29B C28B H28C 108.4
C29B C28B H28D 108.4
C28B C29B H29C 110.0
C28B C29B H29D 110.0
C28B C29B C30B 108.5(5)
H29C C29B H29D 108.4
C30B C29B H29C 110.0
C30B C29B H29D 110.0
C29B C30B H30C 110.0
C29B C30B H30D 110.0
H30C C30B H30D 108.4
C31B C30B C29B 108.5(5)
C31B C30B H30C 110.0
C31B C30B H30D 110.0
C30B C31B H31D 109.5
C30B C31B H31E 109.5
C30B C31B H31F 109.5
H31D C31B H31E 109.5
H31D C31B H31F 109.5
H31E C31B H31F 109.5
N7B C32B H32C 107.8
N7B C32B H32D 107.8
H32C C32B H32D 107.2
C33B C32B N7B 117.9(4)
C33B C32B H32C 107.8
C33B C32B H32D 107.8
C32B C33B H33C 109.6
C32B C33B H33D 109.6
C32B C33B C34B 110.3(6)
H33C C33B H33D 108.1
C34B C33B H33C 109.6
C34B C33B H33D 109.6
C33B C34B H34C 108.2
C33B C34B H34D 108.2
H34C C34B H34D 107.3
C35B C34B C33B 116.4(7)
C35B C34B H34C 108.2
C35B C34B H34D 108.2
C34B C35B H35D 109.5
C34B C35B H35E 109.5
C34B C35B H35F 109.5
H35D C35B H35E 109.5
H35D C35B H35F 109.5
H35E C35B H35F 109.5
N7B C36B H36C 108.1
N7B C36B H36D 108.1
H36C C36B H36D 107.3
C37B C36B N7B 116.9(5)
C37B C36B H36C 108.1
C37B C36B H36D 108.1
C36B C37B H37C 108.7
C36B C37B H37D 108.7
C36B C37B C38B 114.2(6)
H37C C37B H37D 107.6
C38B C37B H37C 108.7
C38B C37B H37D 108.7
C37B C38B H38C 108.7
C37B C38B H38D 108.7
H38C C38B H38D 107.6
C39B C38B C37B 114.4(5)
C39B C38B H38C 108.7
C39B C38B H38D 108.7
C38B C39B H39D 109.5
C38B C39B H39E 109.5
C38B C39B H39F 109.5
H39D C39B H39E 109.5
H39D C39B H39F 109.5
H39E C39B H39F 109.5
N7B C40B H40C 107.5
N7B C40B H40D 107.5
H40C C40B H40D 107.0
C41B C40B N7B 119.2(4)
C41B C40B H40C 107.5
C41B C40B H40D 107.5
C40B C41B H41C 108.7
C40B C41B H41D 108.7
C40B C41B C42B 114.4(5)
H41C C41B H41D 107.6
C42B C41B H41C 108.7
C42B C41B H41D 108.7
C41B C42B H42C 107.3
C41B C42B H42D 107.3
H42C C42B H42D 106.9
C43B C42B C41B 120.0(6)
C43B C42B H42C 107.3
C43B C42B H42D 107.3
C42B C43B H43D 109.5
C42B C43B H43E 109.5
C42B C43B H43F 109.5
H43D C43B H43E 109.5
H43D C43B H43F 109.5
H43E C43B H43F 109.5
N2 Zn1 N1 80.08(12)
N2 Zn1 N3 117.35(13)
N2 Zn1 N5 103.37(14)
N3 Zn1 N1 80.35(12)
N3 Zn1 N5 97.02(13)
N4 Zn1 N1 80.14(11)
N4 Zn1 N2 117.31(13)
N4 Zn1 N3 116.81(13)
N4 Zn1 N5 98.99(13)
N5 Zn1 N1 176.40(13)
O1 S1 O2 116.7(2)
O1 S1 N2 108.79(19)
O1 S1 C7 105.4(2)
O2 S1 N2 111.92(19)
O2 S1 C7 104.5(2)
N2 S1 C7 109.06(19)
O4 S2 O3 115.9(2)
O4 S2 N3 113.16(18)
O4 S2 C14 105.1(2)
O3 S2 N3 108.25(18)
O3 S2 C14 106.28(19)
N3 S2 C14 107.59(18)
O5 S3 O6 115.74(19)
O5 S3 N4 108.76(17)
O5 S3 C21 106.10(18)
O6 S3 N4 113.49(17)
O6 S3 C21 104.96(18)
N4 S3 C21 107.12(17)
S3 O5 H5 125.2(10)
C1 N1 Zn1 106.3(2)
C1 N1 C4 112.3(3)
C1 N1 C5 111.3(3)
C4 N1 Zn1 107.1(2)
C4 N1 C5 112.6(3)
C5 N1 Zn1 106.8(2)
S1 N2 Zn1 128.2(2)
C2 N2 Zn1 112.1(2)
C2 N2 S1 115.2(3)
S2 N3 Zn1 128.42(19)
C3 N3 Zn1 110.9(2)
C3 N3 S2 114.8(3)
S3 N4 Zn1 130.58(18)
C6 N4 Zn1 112.8(2)
C6 N4 S3 114.1(2)
Zn1 N5 H5 116(3)
Zn1 N5 H5A 103(3)
H5 N5 H5A 106(3)
N6 N5 Zn1 120.7(3)
N6 N5 H5 110(3)
N6 N5 H5A 99(3)
N5 N6 H6A 111.7
N5 N6 H6B 111.8
H6A N6 H6B 105.6
N1 C1 H1A 109.6
N1 C1 H1B 109.6
N1 C1 C2 110.4(3)
H1A C1 H1B 108.1
C2 C1 H1A 109.6
C2 C1 H1B 109.6
N2 C2 C1 108.2(3)
N2 C2 H2A 110.1
N2 C2 H2B 110.1
C1 C2 H2A 110.1
C1 C2 H2B 110.1
H2A C2 H2B 108.4
N3 C3 H3A 109.8
N3 C3 H3B 109.8
N3 C3 C4 109.6(3)
H3A C3 H3B 108.2
C4 C3 H3A 109.8
C4 C3 H3B 109.8
N1 C4 C3 109.6(3)
N1 C4 H4A 109.8
N1 C4 H4B 109.8
C3 C4 H4A 109.8
C3 C4 H4B 109.8
H4A C4 H4B 108.2
N1 C5 H5B 109.9
N1 C5 H5C 109.9
N1 C5 C6 109.0(3)
H5B C5 H5C 108.3
C6 C5 H5B 109.9
C6 C5 H5C 109.9
N4 C6 C5 111.8(3)
N4 C6 H6C 109.2
N4 C6 H6D 109.2
C5 C6 H6C 109.2
C5 C6 H6D 109.2
H6C C6 H6D 107.9
C8 C7 S1 121.2(3)
C8 C7 C12 119.2(4)
C12 C7 S1 119.5(3)
C7 C8 H8 119.8
C9 C8 C7 120.3(4)
C9 C8 H8 119.8
C8 C9 H9 119.4
C8 C9 C10 121.3(4)
C10 C9 H9 119.4
C9 C10 C11 118.2(4)
C9 C10 C13 120.9(5)
C11 C10 C13 121.0(5)
C10 C11 H11 119.5
C12 C11 C10 121.0(4)
C12 C11 H11 119.5
C7 C12 H12 120.0
C11 C12 C7 119.9(4)
C11 C12 H12 120.0
C10 C13 H13A 109.5
C10 C13 H13B 109.5
C10 C13 H13C 109.5
H13A C13 H13B 109.5
H13A C13 H13C 109.5
H13B C13 H13C 109.5
C15 C14 S2 121.0(3)
C15 C14 C19 120.0(4)
C19 C14 S2 118.8(3)
C14 C15 H15 120.4
C14 C15 C16 119.2(4)
C16 C15 H15 120.4
C15 C16 H16 119.0
C17 C16 C15 122.1(4)
C17 C16 H16 119.0
C16 C17 C18 117.8(4)
C16 C17 C20 121.7(4)
C18 C17 C20 120.5(4)
C17 C18 H18 119.4
C19 C18 C17 121.2(4)
C19 C18 H18 119.4
C14 C19 H19 120.1
C18 C19 C14 119.7(4)
C18 C19 H19 120.1
C17 C20 H20A 109.5
C17 C20 H20B 109.5
C17 C20 H20C 109.5
H20A C20 H20B 109.5
H20A C20 H20C 109.5
H20B C20 H20C 109.5
C22 C21 S3 120.9(3)
C22 C21 C26 119.3(4)
C26 C21 S3 119.8(3)
C21 C22 H22 119.5
C23 C22 C21 121.1(4)
C23 C22 H22 119.5
C22 C23 H23 119.9
C24 C23 C22 120.2(4)
C24 C23 H23 119.9
C23 C24 C25 118.8(4)
C23 C24 C27 120.7(5)
C25 C24 C27 120.5(5)
C24 C25 H25 119.5
C26 C25 C24 121.1(4)
C26 C25 H25 119.5
C21 C26 H26 120.3
C25 C26 C21 119.4(4)
C25 C26 H26 120.3
C24 C27 H27A 109.5
C24 C27 H27B 109.5
C24 C27 H27C 109.5
H27A C27 H27B 109.5
H27A C27 H27C 109.5
H27B C27 H27C 109.5

loop_
_geom_bond_atom_site_label_1
_geom_bond_atom_site_label_2
_geom_bond_distance
N7A C28A 1.504(4)
N7A C32A 1.517(4)
N7A C36A 1.520(4)
N7A C40A 1.528(4)
C28A H28A 0.9900
C28A H28B 0.9900
C28A C29A 1.488(7)
C29A H29A 0.9900
C29A H29B 0.9900
C29A C30A 1.592(8)
C30A H30A 0.9900
C30A H30B 0.9900
C30A C31A 1.501(5)
C31A H31A 0.9800
C31A H31B 0.9800
C31A H31C 0.9800
C32A H32A 0.9900
C32A H32B 0.9900
C32A C33A 1.515(4)
C33A H33A 0.9900
C33A H33B 0.9900
C33A C34A 1.539(10)
C34A H34A 0.9900
C34A H34B 0.9900
C34A C35A 1.504(6)
C35A H35A 0.9800
C35A H35B 0.9800
C35A H35C 0.9800
C36A H36A 0.9900
C36A H36B 0.9900
C36A C37A 1.452(9)
C37A H37A 0.9900
C37A H37B 0.9900
C37A C38A 1.512(9)
C38A H38A 0.9900
C38A H38B 0.9900
C38A C39A 1.500(5)
C39A H39A 0.9800
C39A H39B 0.9800
C39A H39C 0.9800
C40A H40A 0.9900
C40A H40B 0.9900
C40A C41A 1.472(8)
C41A H41A 0.9900
C41A H41B 0.9900
C41A C42A 1.519(5)
C42A H42A 0.9900
C42A H42B 0.9900
C42A C43A 1.497(5)
C43A H43A 0.9800
C43A H43B 0.9800
C43A H43C 0.9800
N7B C28B 1.506(4)
N7B C32B 1.516(4)
N7B C36B 1.521(4)
N7B C40B 1.526(4)
C28B H28C 0.9900
C28B H28D 0.9900
C28B C29B 1.489(7)
C29B H29C 0.9900
C29B H29D 0.9900
C29B C30B 1.592(8)
C30B H30C 0.9900
C30B H30D 0.9900
C30B C31B 1.501(5)
C31B H31D 0.9800
C31B H31E 0.9800
C31B H31F 0.9800
C32B H32C 0.9900
C32B H32D 0.9900
C32B C33B 1.513(5)
C33B H33C 0.9900
C33B H33D 0.9900
C33B C34B 1.539(10)
C34B H34C 0.9900
C34B H34D 0.9900
C34B C35B 1.505(6)
C35B H35D 0.9800
C35B H35E 0.9800
C35B H35F 0.9800
C36B H36C 0.9900
C36B H36D 0.9900
C36B C37B 1.453(9)
C37B H37C 0.9900
C37B H37D 0.9900
C37B C38B 1.512(9)
C38B H38C 0.9900
C38B H38D 0.9900
C38B C39B 1.500(6)
C39B H39D 0.9800
C39B H39E 0.9800
C39B H39F 0.9800
C40B H40C 0.9900
C40B H40D 0.9900
C40B C41B 1.471(8)
C41B H41C 0.9900
C41B H41D 0.9900
C41B C42B 1.519(4)
C42B H42C 0.9900
C42B H42D 0.9900
C42B C43B 1.496(6)
C43B H43D 0.9800
C43B H43E 0.9800
C43B H43F 0.9800
Zn1 N1 2.258(3)
Zn1 N2 2.067(3)
Zn1 N3 2.080(3)
Zn1 N4 2.060(3)
Zn1 N5 2.102(3)
S1 O1 1.446(3)
S1 O2 1.451(3)
S1 N2 1.565(3)
S1 C7 1.788(4)
S2 O4 1.444(3)
S2 O3 1.450(3)
S2 N3 1.568(3)
S2 C14 1.781(4)
S3 O5 1.443(3)
S3 O6 1.449(3)
S3 N4 1.573(3)
S3 C21 1.776(4)
O5 H5 2.32(5)
N1 C1 1.472(4)
N1 C4 1.475(5)
N1 C5 1.476(5)
N2 C2 1.470(5)
N3 C3 1.484(5)
N4 C6 1.415(5)
N5 H5 0.973(5)
N5 H5A 0.974(5)
N5 N6 1.418(5)
N6 H6A 0.9331
N6 H6B 0.9324
C1 H1A 0.9900
C1 H1B 0.9900
C1 C2 1.514(5)
C2 H2A 0.9900
C2 H2B 0.9900
C3 H3A 0.9900
C3 H3B 0.9900
C3 C4 1.514(5)
C4 H4A 0.9900
C4 H4B 0.9900
C5 H5B 0.9900
C5 H5C 0.9900
C5 C6 1.527(5)
C6 H6C 0.9900
C6 H6D 0.9900
C7 C8 1.384(6)
C7 C12 1.385(6)
C8 H8 0.9500
C8 C9 1.374(7)
C9 H9 0.9500
C9 C10 1.380(7)
C10 C11 1.391(7)
C10 C13 1.509(7)
C11 H11 0.9500
C11 C12 1.382(6)
C12 H12 0.9500
C13 H13A 0.9800
C13 H13B 0.9800
C13 H13C 0.9800
C14 C15 1.382(6)
C14 C19 1.395(6)
C15 H15 0.9500
C15 C16 1.386(6)
C16 H16 0.9500
C16 C17 1.384(6)
C17 C18 1.392(6)
C17 C20 1.508(6)
C18 H18 0.9500
C18 C19 1.382(6)
C19 H19 0.9500
C20 H20A 0.9800
C20 H20B 0.9800
C20 H20C 0.9800
C21 C22 1.382(5)
C21 C26 1.387(6)
C22 H22 0.9500
C22 C23 1.380(6)
C23 H23 0.9500
C23 C24 1.378(7)
C24 C25 1.397(6)
C24 C27 1.512(6)
C25 H25 0.9500
C25 C26 1.386(6)
C26 H26 0.9500
C27 H27A 0.9800
C27 H27B 0.9800
C27 H27C 0.9800

loop_
_geom_hbond_atom_site_label_D
_geom_hbond_atom_site_label_H
_geom_hbond_atom_site_label_A
_geom_hbond_distance_DH
_geom_hbond_distance_HA
_geom_hbond_distance_DA
_geom_hbond_angle_DHA
N5 H5 O5 0.973(5) 2.32(5) 2.749(5) 106(4)
N5 H5A O3 0.974(5) 2.22(4) 2.878(5) 124(4)
C2 H2A O2 0.99 2.37 2.835(5) 108.1
C3 H3A O4 0.99 2.56 2.997(5) 106.4
C8 H8 O1 0.95 2.55 2.915(6) 103.0
C12 H12 O2 0.95 2.72 2.981(6) 96.8
C15 H15 O4 0.95 2.55 2.909(6) 102.8
C19 H19 O3 0.95 2.72 3.015(6) 98.8
C22 H22 O6 0.95 2.48 2.870(5) 104.7
C26 H26 O5 0.95 2.88 3.074(5) 92.6
N6 H6A O3 0.93 2.37 2.938(5) 119.0
N6 H6B O1 0.93 2.12 2.897(6) 140.2

loop_
_geom_torsion_atom_site_label_1
_geom_torsion_atom_site_label_2
_geom_torsion_atom_site_label_3
_geom_torsion_atom_site_label_4
_geom_torsion
N7A C28A C29A C30A -177(2)
N7A C32A C33A C34A 150.9(9)
N7A C36A C37A C38A -156.4(14)
N7A C40A C41A C42A 167.9(9)
C28A N7A C32A C33A 172.8(13)
C28A N7A C36A C37A -45.4(14)
C28A N7A C40A C41A -57.2(14)
C28A C29A C30A C31A -176(3)
C32A N7A C28A C29A 56(2)
C32A N7A C36A C37A -167.3(14)
C32A N7A C40A C41A 63.1(14)
C32A C33A C34A C35A -85(2)
C36A N7A C28A C29A -65(2)
C36A N7A C32A C33A -64.3(14)
C36A N7A C40A C41A -179.0(14)
C36A C37A C38A C39A -167.3(18)
C40A N7A C28A C29A 176(2)
C40A N7A C32A C33A 53.0(13)
C40A N7A C36A C37A 74.7(14)
C40A C41A C42A C43A 98.3(18)
N7B C28B C29B C30B -179.0(9)
N7B C32B C33B C34B 177.7(6)
N7B C36B C37B C38B 177.7(5)
N7B C40B C41B C42B 170.1(6)
C28B N7B C32B C33B 174.5(6)
C28B N7B C36B C37B -54.1(7)
C28B N7B C40B C41B -64.6(7)
C28B C29B C30B C31B 175.8(11)
C32B N7B C28B C29B 70.6(7)
C32B N7B C36B C37B -175.7(6)
C32B N7B C40B C41B 56.0(7)
C32B C33B C34B C35B -70.6(11)
C36B N7B C28B C29B -50.3(7)
C36B N7B C32B C33B -63.0(7)
C36B N7B C40B C41B 174.0(6)
C36B C37B C38B C39B 69.1(10)
C40B N7B C28B C29B -169.4(7)
C40B N7B C32B C33B 54.4(7)
C40B N7B C36B C37B 66.0(7)
C40B C41B C42B C43B -164.3(8)
Zn1 N1 C1 C2 -36.8(3)
Zn1 N1 C4 C3 -36.4(3)
Zn1 N1 C5 C6 -34.6(3)
Zn1 N2 C2 C1 -43.2(4)
Zn1 N3 C3 C4 -43.0(3)
Zn1 N4 C6 C5 -39.5(4)
S1 N2 C2 C1 158.4(3)
S1 C7 C8 C9 177.3(4)
S1 C7 C12 C11 -176.9(3)
S2 N3 C3 C4 112.5(3)
S2 C14 C15 C16 -174.6(3)
S2 C14 C19 C18 175.5(3)
S3 N4 C6 C5 156.5(3)
S3 C21 C22 C23 174.9(3)
S3 C21 C26 C25 -175.8(3)
O1 S1 N2 Zn1 42.5(3)
O1 S1 N2 C2 -163.2(3)
O1 S1 C7 C8 -15.0(4)
O1 S1 C7 C12 164.1(3)
O2 S1 N2 Zn1 173.0(2)
O2 S1 N2 C2 -32.8(3)
O2 S1 C7 C8 -138.6(4)
O2 S1 C7 C12 40.6(4)
O4 S2 N3 Zn1 -157.8(2)
O4 S2 N3 C3 51.9(3)
O4 S2 C14 C15 -19.2(4)
O4 S2 C14 C19 165.7(3)
O5 S3 N4 Zn1 14.9(3)
O5 S3 N4 C6 175.4(3)
O5 S3 C21 C22 -128.0(3)
O5 S3 C21 C26 50.4(3)
O6 S3 O5 H5 126.9(11)
O6 S3 N4 Zn1 -115.5(3)
O6 S3 N4 C6 45.0(3)
O6 S3 C21 C22 -4.9(4)
O6 S3 C21 C26 173.4(3)
N1 C1 C2 N2 53.8(4)
N1 C5 C6 N4 50.3(4)
N2 S1 C7 C8 101.6(4)
N2 S1 C7 C12 -79.2(4)
O3 S2 N3 Zn1 -27.9(3)
O3 S2 N3 C3 -178.2(3)
O3 S2 C14 C15 -142.5(3)
O3 S2 C14 C19 42.3(4)
N3 S2 C14 C15 101.7(3)
N3 S2 C14 C19 -73.4(3)
N3 C3 C4 N1 53.5(4)
N4 S3 O5 H5 -2.3(11)
N4 S3 C21 C22 116.0(3)
N4 S3 C21 C26 -65.6(3)
C1 N1 C4 C3 79.9(4)
C1 N1 C5 C6 -150.2(3)
C4 N1 C1 C2 -153.6(3)
C4 N1 C5 C6 82.6(4)
C5 N1 C1 C2 79.0(4)
C5 N1 C4 C3 -153.5(3)
C7 S1 N2 Zn1 -71.9(3)
C7 S1 N2 C2 82.3(3)
C7 C8 C9 C10 0.0(7)
C8 C7 C12 C11 2.3(6)
C8 C9 C10 C11 1.4(7)
C8 C9 C10 C13 -178.6(5)
C9 C10 C11 C12 -1.0(7)
C10 C11 C12 C7 -0.9(7)
C12 C7 C8 C9 -1.9(7)
C13 C10 C11 C12 179.1(4)
C14 S2 N3 Zn1 86.6(3)
C14 S2 N3 C3 -63.7(3)
C14 C15 C16 C17 -0.5(6)
C15 C14 C19 C18 0.3(6)
C15 C16 C17 C18 -0.2(6)
C15 C16 C17 C20 179.2(4)
C16 C17 C18 C19 1.0(6)
C17 C18 C19 C14 -1.1(6)
C19 C14 C15 C16 0.4(6)
C20 C17 C18 C19 -178.4(4)
C21 S3 O5 H5 -117.2(11)
C21 S3 N4 Zn1 129.2(2)
C21 S3 N4 C6 -70.3(3)
C21 C22 C23 C24 1.4(6)
C22 C21 C26 C25 2.6(6)
C22 C23 C24 C25 1.6(6)
C22 C23 C24 C27 -177.4(4)
C23 C24 C25 C26 -2.5(6)
C24 C25 C26 C21 0.4(6)
C26 C21 C22 C23 -3.5(6)
C27 C24 C25 C26 176.6(4)
